data_1556774
loop_
_publ_author_name
'Garai, Mousumi'
'Biradha, Kumar'

_publ_section_title
;
 Exploration and exploitation of homologous series of
 bis(acrylamido)alkanes containing pyridyl and phenyl groups: \b-sheet
 versus two-dimensional layers in solid-state photochemical
 [2&#x2005;+&#x2005;2] reactions.
;
_journal_issue 'Pt 5'
_journal_name_full IUCrJ
_journal_page_first 523
_journal_page_last 533
_journal_paper_doi 10.1107/S2052252515009987
_journal_volume 2
_journal_year 2015
_chemical_formula_moiety 'C16 H14 N4 O2'
_chemical_formula_sum 'C16 H14 N4 O2'
_chemical_formula_weight 294.31
_space_group_IT_number 14
_space_group_name_Hall '-P 2yn'
_space_group_name_H-M_alt 'P 1 21/n 1'
_symmetry_cell_setting monoclinic
_symmetry_space_group_name_H-M 'P 1 21/n 1'
_atom_sites_solution_hydrogens geom
_atom_sites_solution_primary direct
_atom_sites_solution_secondary difmap
_audit_creation_method SHELXL-97
_cell_angle_alpha 90.00
_cell_angle_beta 97.020(6)
_cell_angle_gamma 90.00
_cell_formula_units_Z 2
_cell_length_a 4.7315(10)
_cell_length_b 9.213(2)
_cell_length_c 16.390(4)
_cell_measurement_reflns_used 1426
_cell_measurement_temperature 100(2)
_cell_measurement_theta_max 26.36
_cell_measurement_theta_min 2.50
_cell_volume 709.1(3)
_computing_structure_refinement 'SHELXL-97 (Sheldrick, 1997)'
_computing_structure_solution 'SHELXS-97 (Sheldrick, 1990)'
_diffrn_ambient_temperature 100(2)
_diffrn_measured_fraction_theta_full 0.988
_diffrn_measured_fraction_theta_max 0.988
_diffrn_measurement_device_type 'Bruker CCD APEX-2'
_diffrn_measurement_method hemisphere
_diffrn_radiation_monochromator graphite
_diffrn_radiation_source 'fine-focus sealed tube'
_diffrn_radiation_type MoK\a
_diffrn_radiation_wavelength 0.71073
_diffrn_reflns_av_R_equivalents 0.0448
_diffrn_reflns_av_sigmaI/netI 0.0328
_diffrn_reflns_limit_h_max 5
_diffrn_reflns_limit_h_min -5
_diffrn_reflns_limit_k_max 11
_diffrn_reflns_limit_k_min -11
_diffrn_reflns_limit_l_max 19
_diffrn_reflns_limit_l_min -18
_diffrn_reflns_number 8536
_diffrn_reflns_theta_full 26.36
_diffrn_reflns_theta_max 26.36
_diffrn_reflns_theta_min 2.50
_exptl_absorpt_coefficient_mu 0.095
_exptl_absorpt_correction_T_max 0.990
_exptl_absorpt_correction_T_min 0.982
_exptl_absorpt_correction_type empirical
_exptl_absorpt_process_details sadabs
_exptl_crystal_colour yellow
_exptl_crystal_density_diffrn 1.378
_exptl_crystal_density_method 'not measured'
_exptl_crystal_description needle
_exptl_crystal_F_000 308
_exptl_crystal_size_max 0.23
_exptl_crystal_size_mid 0.16
_exptl_crystal_size_min 0.11
_refine_diff_density_max 0.286
_refine_diff_density_min -0.260
_refine_diff_density_rms 0.049
_refine_ls_extinction_method none
_refine_ls_goodness_of_fit_ref 0.969
_refine_ls_hydrogen_treatment mixed
_refine_ls_matrix_type full
_refine_ls_number_parameters 100
_refine_ls_number_reflns 1426
_refine_ls_number_restraints 0
_refine_ls_restrained_S_all 0.969
_refine_ls_R_factor_all 0.0536
_refine_ls_R_factor_gt 0.0401
_refine_ls_shift/su_max 0.000
_refine_ls_shift/su_mean 0.000
_refine_ls_structure_factor_coef Fsqd
_refine_ls_weighting_details 'calc w=1/[\s^2^(Fo^2^)+(0.1000P)^2^+0.0000P] where P=(Fo^2^+2Fc^2^)/3'
_refine_ls_weighting_scheme calc
_refine_ls_wR_factor_gt 0.1211
_refine_ls_wR_factor_ref 0.1319
_reflns_number_gt 1121
_reflns_number_total 1426
_reflns_threshold_expression >2sigma(I)
_cod_data_source_file yc5005.cif
_cod_data_source_block 2a
_cod_depositor_comments
;
The following automatic conversions were performed:

data item '_symmetry_cell_setting' value 'Monoclinic' was changed to
'monoclinic' in accordance with the
/home/saulius/struct/COD-crude-data/automatic-downloads/DataCite-retrospective/IUCr/depositions/lib/dictionaries/cif_core.dic
dictionary named 'cif_core.dic' version 2.4.2 last updated on
2011-04-26.

Automatic conversion script
Id: cif_fix_values 7556 2019-12-06 15:28:31Z antanas 
;
_cod_original_sg_symbol_H-M P21/n
_cod_database_code 1556774
_publcif_datablock.id {7091ef25-4be5-43e8-9e59-30c3c56cf919}

loop_
_symmetry_equiv_pos_as_xyz
'x, y, z'
'-x+1/2, y+1/2, -z+1/2'
'-x, -y, -z'
'x-1/2, -y-1/2, z-1/2'

loop_
_atom_site_label
_atom_site_type_symbol
_atom_site_fract_x
_atom_site_fract_y
_atom_site_fract_z
_atom_site_U_iso_or_equiv
_atom_site_adp_type
_atom_site_occupancy
_atom_site_symmetry_multiplicity
_atom_site_calc_flag
_atom_site_refinement_flags
O11 O 0.1033(2) 0.84218(10) 0.97965(7) 0.0269(3) Uani 1 1 d .
N11 N 0.5765(3) 0.47208(12) 0.81372(8) 0.0240(3) Uani 1 1 d .
C11 C 0.3809(3) 0.45491(14) 0.86617(9) 0.0195(4) Uani 1 1 d .
C12 C 0.6391(3) 0.35610(16) 0.77069(11) 0.0289(4) Uani 1 1 d .
H12 H 0.7725 0.3669 0.7339 0.035 Uiso 1 1 calc R
C13 C 0.5175(3) 0.22029(16) 0.77740(10) 0.0287(4) Uani 1 1 d .
H13 H 0.5689 0.1425 0.7462 0.034 Uiso 1 1 calc R
C14 C 0.3192(3) 0.20367(15) 0.83128(10) 0.0285(4) Uani 1 1 d .
H14 H 0.2338 0.1140 0.8373 0.034 Uiso 1 1 calc R
C15 C 0.2479(3) 0.32260(14) 0.87673(10) 0.0246(4) Uani 1 1 d .
H15 H 0.1138 0.3140 0.9135 0.030 Uiso 1 1 calc R
C16 C 0.3054(3) 0.58361(15) 0.91124(9) 0.0201(4) Uani 1 1 d .
H16 H 0.1402 0.5792 0.9366 0.024 Uiso 1 1 calc R
C17 C 0.4544(3) 0.70650(14) 0.91884(9) 0.0193(4) Uani 1 1 d .
H17 H 0.6264 0.7130 0.8970 0.023 Uiso 1 1 calc R
C18 C 0.3481(3) 0.83227(13) 0.96160(9) 0.0192(4) Uani 1 1 d .
N21 N 0.5390(2) 0.94039(11) 0.97844(7) 0.0190(3) Uani 1 1 d .
H21 H 0.7055 0.9351 0.9626 0.023 Uiso 1 1 calc R

loop_
_atom_site_aniso_label
_atom_site_aniso_U_11
_atom_site_aniso_U_22
_atom_site_aniso_U_33
_atom_site_aniso_U_23
_atom_site_aniso_U_13
_atom_site_aniso_U_12
O11 0.0166(6) 0.0199(5) 0.0456(8) -0.0065(4) 0.0091(5) -0.0006(4)
N11 0.0236(7) 0.0230(6) 0.0259(7) -0.0037(5) 0.0052(6) 0.0016(5)
C11 0.0173(7) 0.0198(7) 0.0205(8) 0.0001(5) -0.0014(6) 0.0012(5)
C12 0.0282(9) 0.0306(9) 0.0283(9) -0.0051(7) 0.0057(7) 0.0050(6)
C13 0.0327(9) 0.0235(8) 0.0281(9) -0.0086(6) -0.0034(7) 0.0075(6)
C14 0.0330(9) 0.0184(7) 0.0317(10) -0.0003(6) -0.0053(7) -0.0008(6)
C15 0.0259(8) 0.0214(7) 0.0260(9) -0.0007(6) 0.0011(7) -0.0005(6)
C16 0.0170(8) 0.0211(7) 0.0226(8) 0.0005(6) 0.0040(6) 0.0022(5)
C17 0.0158(7) 0.0188(7) 0.0236(8) -0.0006(6) 0.0038(6) 0.0015(5)
C18 0.0152(7) 0.0184(7) 0.0240(8) 0.0006(6) 0.0019(6) -0.0001(5)
N21 0.0138(6) 0.0157(6) 0.0291(8) -0.0030(5) 0.0087(5) 0.0009(4)

loop_
_atom_type_symbol
_atom_type_description
_atom_type_scat_dispersion_real
_atom_type_scat_dispersion_imag
_atom_type_scat_source
C C 0.0033 0.0016 'International Tables Vol C Tables 4.2.6.8 and 6.1.1.4'
H H 0.0000 0.0000 'International Tables Vol C Tables 4.2.6.8 and 6.1.1.4'
N N 0.0061 0.0033 'International Tables Vol C Tables 4.2.6.8 and 6.1.1.4'
O O 0.0106 0.0060 'International Tables Vol C Tables 4.2.6.8 and 6.1.1.4'

loop_
_geom_angle_atom_site_label_1
_geom_angle_atom_site_label_2
_geom_angle_atom_site_label_3
_geom_angle
_geom_angle_site_symmetry_3
C12 N11 C11 117.24(12) .
N11 C11 C15 122.58(13) .
N11 C11 C16 117.12(12) .
C15 C11 C16 120.28(14) .
N11 C12 C13 124.05(16) .
C12 C13 C14 118.30(14) .
C13 C14 C15 119.12(14) .
C11 C15 C14 118.72(15) .
C17 C16 C11 125.23(13) .
C16 C17 C18 120.36(13) .
O11 C18 N21 121.39(12) .
O11 C18 C17 123.86(12) .
N21 C18 C17 114.73(12) .
C18 N21 N21 118.52(14) 3_677

loop_
_geom_bond_atom_site_label_1
_geom_bond_atom_site_label_2
_geom_bond_distance
_geom_bond_site_symmetry_2
O11 C18 1.2332(17) .
N11 C12 1.3334(18) .
N11 C11 1.3471(19) .
C11 C15 1.3925(19) .
C11 C16 1.4642(19) .
C12 C13 1.387(2) .
C13 C14 1.373(2) .
C14 C15 1.390(2) .
C16 C17 1.331(2) .
C17 C18 1.4742(19) .
C18 N21 1.3503(18) .
N21 N21 1.381(2) 3_677
